data_1552441
loop_
_publ_author_name
'Kim, Jaejun'
'Ohtsu, Hiroyoshi'
'Den, Taizen'
'Deekamwong, Krittanun'
'Muneta, Iriya'
'Kawano, Masaki'

_publ_section_title
;
 Control of anisotropy of redox-active molecule-based film leads to
 non-volatile resistive switching memory
;
_journal_name_full 'Chemical Science'
_journal_paper_doi 10.1039/C9SC04213J
_journal_year 2019
_chemical_formula_moiety 'C22 H13 N9'
_chemical_formula_sum 'C22 H13 N9'
_chemical_formula_weight 403.41
_chemical_name_systematic TPHAP
_space_group_crystal_system orthorhombic
_space_group_IT_number 61
_space_group_name_Hall '-P 2ac 2ab'
_space_group_name_H-M_alt 'P b c a'
_symmetry_space_group_name_Hall '-P 2ac 2ab'
_symmetry_space_group_name_H-M 'P b c a'
_atom_sites_solution_hydrogens geom
_atom_sites_solution_primary dual
_audit_creation_date 2018-12-17
_audit_creation_method
;
Olex2 1.2
(compiled 2018.05.29 svn.r3508 for OlexSys, GUI svn.r5506)
;
_audit_update_record
;
2019-01-01 deposited with the CCDC.    2019-10-14 downloaded from the CCDC.
;
_cell_angle_alpha 90
_cell_angle_beta 90
_cell_angle_gamma 90
_cell_formula_units_Z 8
_cell_length_a 21.083(3)
_cell_length_b 7.0430(9)
_cell_length_c 23.465(3)
_cell_measurement_reflns_used 3834
_cell_measurement_temperature 100(2)
_cell_measurement_theta_max 30.0890
_cell_measurement_theta_min 1.9340
_cell_volume 3484.3(8)
_computing_cell_refinement 'CrysAlisPro 1.171.39.43c (Rigaku OD, 2018)'
_computing_data_collection 'CrysAlisPro 1.171.39.43c (Rigaku OD, 2018)'
_computing_data_reduction 'CrysAlisPro 1.171.39.43c (Rigaku OD, 2018)'
_computing_molecular_graphics 'Olex2 (Dolomanov et al., 2009)'
_computing_publication_material 'Olex2 (Dolomanov et al., 2009)'
_computing_structure_refinement 'ShelXL (Sheldrick, 2015)'
_computing_structure_solution 'ShelXT (Sheldrick, 2015)'
_diffrn_ambient_temperature 100(2)
_diffrn_detector 'CCD plate'
_diffrn_measured_fraction_theta_full 1.000
_diffrn_measured_fraction_theta_max 1.000
_diffrn_measurement_details
;
List of Runs (angles in degrees, time in seconds):

  # Type    Start    End  Width  t~exp~   \w     \q     \k     \f   Frames
#--------------------------------------------------------------------------
  1  \w   -110.00  70.00   0.50   60.00    --  -20.00  45.00   0.00  360
  2  \w   -110.00  70.00   0.50   60.00    --  -20.00  45.00  90.00  360
  3  \w   -110.00  70.00   0.50   60.00    --  -20.00  45.00 180.00  360
;
_diffrn_measurement_device 'abstract diffractometer'
_diffrn_measurement_device_type 'dtrek-CrysAlisPro-abstract goniometer imported rigaku-d*trek images'
_diffrn_measurement_method '\w scans'
_diffrn_orient_matrix_type 'CrysAlisPro convention (1999,Acta A55,543-557)'
_diffrn_orient_matrix_UB_11 0.0230610000
_diffrn_orient_matrix_UB_12 -0.0700002000
_diffrn_orient_matrix_UB_13 -0.0065580000
_diffrn_orient_matrix_UB_21 -0.0063265000
_diffrn_orient_matrix_UB_22 0.0119551000
_diffrn_orient_matrix_UB_23 -0.0294762000
_diffrn_orient_matrix_UB_31 0.0236597000
_diffrn_orient_matrix_UB_32 0.0713883000
_diffrn_orient_matrix_UB_33 -0.0014652000
_diffrn_radiation_monochromator graphite
_diffrn_radiation_probe x-ray
_diffrn_radiation_type MoK\a
_diffrn_radiation_wavelength 0.71073
_diffrn_reflns_av_R_equivalents 0.2583
_diffrn_reflns_av_unetI/netI 0.1075
_diffrn_reflns_Laue_measured_fraction_full 1.000
_diffrn_reflns_Laue_measured_fraction_max 1.000
_diffrn_reflns_limit_h_max 23
_diffrn_reflns_limit_h_min -23
_diffrn_reflns_limit_k_max 7
_diffrn_reflns_limit_k_min -7
_diffrn_reflns_limit_l_max 26
_diffrn_reflns_limit_l_min -26
_diffrn_reflns_number 28788
_diffrn_reflns_point_group_measured_fraction_full 1.000
_diffrn_reflns_point_group_measured_fraction_max 1.000
_diffrn_reflns_theta_full 23.254
_diffrn_reflns_theta_max 23.254
_diffrn_reflns_theta_min 1.736
_diffrn_source 'fine-focus sealed X-ray tube'
_diffrn_source_type 'Enhance (Mo) X-ray Source'
_exptl_absorpt_coefficient_mu 0.100
_exptl_absorpt_correction_T_max 1.00000
_exptl_absorpt_correction_T_min 0.74195
_exptl_absorpt_correction_type multi-scan
_exptl_absorpt_process_details
;
CrysAlisPro 1.171.39.43c (Rigaku Oxford Diffraction, 2018)
Empirical absorption correction using spherical harmonics,
 implemented in SCALE3 ABSPACK scaling algorithm.
;
_exptl_crystal_colour Yellow
_exptl_crystal_density_diffrn 1.538
_exptl_crystal_description plate
_exptl_crystal_F_000 1664
_exptl_crystal_recrystallization_method 'Vapour deposition'
_exptl_crystal_size_max 0.094
_exptl_crystal_size_mid 0.013
_exptl_crystal_size_min 0.010
_refine_diff_density_max 0.476
_refine_diff_density_min -0.294
_refine_diff_density_rms 0.078
_refine_ls_extinction_method none
_refine_ls_goodness_of_fit_ref 1.006
_refine_ls_hydrogen_treatment constr
_refine_ls_matrix_type full
_refine_ls_number_parameters 280
_refine_ls_number_reflns 2496
_refine_ls_number_restraints 0
_refine_ls_restrained_S_all 1.006
_refine_ls_R_factor_all 0.1495
_refine_ls_R_factor_gt 0.0666
_refine_ls_shift/su_max 0.000
_refine_ls_shift/su_mean 0.000
_refine_ls_structure_factor_coef Fsqd
_refine_ls_weighting_details 'w=1/[\s^2^(Fo^2^)+(0.0847P)^2^] where P=(Fo^2^+2Fc^2^)/3'
_refine_ls_weighting_scheme calc
_refine_ls_wR_factor_gt 0.1379
_refine_ls_wR_factor_ref 0.1886
_reflns_Friedel_coverage 0.000
_reflns_number_gt 1305
_reflns_number_total 2496
_reflns_threshold_expression 'I > 2\s(I)'
_cod_data_source_file c9sc04213j2.cif
_cod_data_source_block data
_cod_database_code 1552441
_shelx_shelxl_version_number 2018/1
_chemical_oxdiff_formula 'C22 H12 N19'
_shelx_space_group_comment
;
The symmetry employed for this shelxl refinement is uniquely defined
by the following loop, which should always be used as a source of
symmetry information in preference to the above space-group names.
They are only intended as comments.
;
_reflns_odcompleteness_completeness 99.90
_reflns_odcompleteness_iscentric 1
_reflns_odcompleteness_theta 23.21
_olex2_refinement_description
;
1. Fixed Uiso
 At 1.2 times of:
  All C(H) groups, All N(H) groups
2.a Aromatic/amide H refined with riding coordinates:
 C2(H2), C3(H3), C5(H5), C6(H6), C21(H21), C22(H22), C24(H24), C25(H25),
 C27(H27), C28(H28), C30(H30), C31(H31), N8(H8)
;
_olex2_submission_special_instructions 'No special instructions were received'
_oxdiff_exptl_absorpt_empirical_details
;
Empirical correction (ABSPACK) includes:
- Absorption correction using spherical harmonics
- Frame scaling
;
_oxdiff_exptl_absorpt_empirical_full_max 1.491
_oxdiff_exptl_absorpt_empirical_full_min 0.568

loop_
_space_group_symop_operation_xyz
'x, y, z'
'-x+1/2, -y, z+1/2'
'-x, y+1/2, -z+1/2'
'x+1/2, -y+1/2, -z'
'-x, -y, -z'
'x-1/2, y, -z-1/2'
'x, -y-1/2, z-1/2'
'-x-1/2, y-1/2, z'

loop_
_atom_site_label
_atom_site_type_symbol
_atom_site_fract_x
_atom_site_fract_y
_atom_site_fract_z
_atom_site_U_iso_or_equiv
_atom_site_adp_type
_atom_site_occupancy
_atom_site_site_symmetry_order
_atom_site_calc_flag
_atom_site_refinement_flags_posn
C2 C 0.2354(2) 0.4971(8) 0.6861(2) 0.0264(14) Uani 1 1 d .
H2 H 0.235260 0.451242 0.723267 0.032 Uiso 1 1 calc R
C3 C 0.2933(3) 0.5241(7) 0.6600(2) 0.0228(13) Uani 1 1 d .
H3 H 0.330693 0.495244 0.679183 0.027 Uiso 1 1 calc R
C4 C 0.2952(2) 0.5946(7) 0.6051(2) 0.0221(13) Uani 1 1 d .
C5 C 0.2377(2) 0.6296(8) 0.5784(2) 0.0238(13) Uani 1 1 d .
H5 H 0.236483 0.674541 0.541166 0.029 Uiso 1 1 calc R
C6 C 0.1823(2) 0.5964(7) 0.6082(2) 0.0261(14) Uani 1 1 d .
H6 H 0.144166 0.620489 0.589596 0.031 Uiso 1 1 calc R
C7 C 0.3554(2) 0.6328(7) 0.5734(2) 0.0215(13) Uani 1 1 d .
C9 C 0.4649(2) 0.6977(7) 0.5773(2) 0.0185(13) Uani 1 1 d .
C11 C 0.5700(2) 0.7722(7) 0.5730(2) 0.0195(13) Uani 1 1 d .
C13 C 0.5168(2) 0.7744(7) 0.4880(2) 0.0206(13) Uani 1 1 d .
C15 C 0.4577(2) 0.7666(7) 0.4065(2) 0.0187(13) Uani 1 1 d .
C17 C 0.4053(2) 0.6937(7) 0.4889(2) 0.0181(13) Uani 1 1 d .
C19 C 0.4624(2) 0.7200(7) 0.5182(2) 0.0180(13) Uani 1 1 d .
C20 C 0.6292(2) 0.8002(8) 0.6061(2) 0.0223(13) Uani 1 1 d .
C21 C 0.6321(3) 0.7603(7) 0.6634(2) 0.0264(14) Uani 1 1 d .
H21 H 0.596598 0.713493 0.682182 0.032 Uiso 1 1 calc R
C22 C 0.6880(3) 0.7897(8) 0.6930(2) 0.0299(15) Uani 1 1 d .
H22 H 0.688958 0.756774 0.731395 0.036 Uiso 1 1 calc R
C24 C 0.7371(3) 0.9079(9) 0.6145(2) 0.0392(16) Uani 1 1 d .
H24 H 0.772764 0.960194 0.597327 0.047 Uiso 1 1 calc R
C25 C 0.6833(3) 0.8813(9) 0.5817(3) 0.0371(16) Uani 1 1 d .
H25 H 0.683122 0.917252 0.543575 0.045 Uiso 1 1 calc R
C26 C 0.4516(2) 0.7924(7) 0.3439(2) 0.0206(13) Uani 1 1 d .
C27 C 0.3964(2) 0.7386(7) 0.3171(2) 0.0221(13) Uani 1 1 d .
H27 H 0.363813 0.681953 0.337761 0.027 Uiso 1 1 calc R
C28 C 0.3897(3) 0.7694(8) 0.2593(2) 0.0329(15) Uani 1 1 d .
H28 H 0.352379 0.728315 0.242103 0.039 Uiso 1 1 calc R
C30 C 0.4866(3) 0.9036(8) 0.2530(2) 0.0297(15) Uani 1 1 d .
H30 H 0.518016 0.961238 0.231241 0.036 Uiso 1 1 calc R
C31 C 0.4987(2) 0.8749(7) 0.3111(2) 0.0240(14) Uani 1 1 d .
H31 H 0.537242 0.910220 0.327109 0.029 Uiso 1 1 calc R
N1 N 0.1793(2) 0.5326(6) 0.66137(19) 0.0266(12) Uani 1 1 d .
N8 N 0.41038(19) 0.6508(6) 0.60394(17) 0.0219(11) Uani 1 1 d .
H8 H 0.410170 0.632248 0.640161 0.026 Uiso 1 1 calc R
N10 N 0.51975(19) 0.7183(6) 0.60547(17) 0.0213(11) Uani 1 1 d .
N12 N 0.57244(19) 0.8007(6) 0.51673(18) 0.0227(11) Uani 1 1 d .
N14 N 0.51481(19) 0.7985(6) 0.43036(17) 0.0212(11) Uani 1 1 d .
N16 N 0.40262(19) 0.7134(6) 0.43214(17) 0.0211(11) Uani 1 1 d .
N18 N 0.35054(19) 0.6505(6) 0.51797(17) 0.0208(11) Uani 1 1 d .
N23 N 0.7404(2) 0.8618(7) 0.6703(2) 0.0376(13) Uani 1 1 d .
N29 N 0.4325(2) 0.8531(6) 0.22663(17) 0.0256(12) Uani 1 1 d .

loop_
_atom_site_aniso_label
_atom_site_aniso_U_11
_atom_site_aniso_U_22
_atom_site_aniso_U_33
_atom_site_aniso_U_23
_atom_site_aniso_U_13
_atom_site_aniso_U_12
C2 0.025(3) 0.034(4) 0.020(3) 0.003(3) 0.000(3) -0.007(3)
C3 0.022(3) 0.030(3) 0.017(3) 0.001(3) -0.004(3) -0.003(3)
C4 0.020(3) 0.028(3) 0.019(3) -0.003(3) 0.003(3) -0.006(3)
C5 0.022(3) 0.034(4) 0.015(3) -0.001(3) -0.002(3) -0.003(3)
C6 0.023(3) 0.027(4) 0.028(4) 0.002(3) -0.007(3) -0.001(3)
C7 0.016(3) 0.026(3) 0.022(3) -0.002(3) -0.002(3) 0.003(2)
C9 0.018(3) 0.024(3) 0.013(3) -0.005(2) 0.004(3) -0.001(2)
C11 0.014(3) 0.025(3) 0.019(3) -0.004(3) 0.003(2) 0.002(2)
C13 0.014(3) 0.026(3) 0.022(3) -0.001(3) -0.005(3) 0.001(2)
C15 0.014(3) 0.023(3) 0.019(3) -0.005(2) 0.002(3) 0.002(2)
C17 0.016(3) 0.022(3) 0.016(3) 0.005(2) 0.000(3) 0.002(2)
C19 0.014(3) 0.017(3) 0.023(3) -0.006(2) 0.002(3) 0.002(2)
C20 0.014(3) 0.037(4) 0.016(3) -0.003(3) -0.001(2) 0.000(2)
C21 0.023(4) 0.035(4) 0.021(3) 0.001(3) -0.001(3) 0.000(3)
C22 0.027(4) 0.042(4) 0.021(3) -0.001(3) -0.004(3) 0.002(3)
C24 0.023(4) 0.058(4) 0.037(4) -0.002(3) 0.003(3) -0.004(3)
C25 0.023(4) 0.057(4) 0.031(4) -0.002(3) -0.005(3) 0.004(3)
C26 0.024(3) 0.024(3) 0.014(3) -0.006(3) -0.002(3) 0.005(3)
C27 0.021(3) 0.029(3) 0.017(3) -0.001(3) 0.000(3) -0.004(3)
C28 0.027(4) 0.045(4) 0.027(4) 0.001(3) -0.002(3) -0.002(3)
C30 0.030(4) 0.036(4) 0.023(3) 0.002(3) 0.009(3) -0.007(3)
C31 0.023(3) 0.032(4) 0.018(3) -0.003(3) 0.001(3) -0.002(3)
N1 0.026(3) 0.031(3) 0.022(3) 0.004(2) 0.002(2) -0.006(2)
N8 0.021(3) 0.033(3) 0.011(2) 0.000(2) -0.002(2) -0.001(2)
N10 0.018(3) 0.026(3) 0.019(2) -0.002(2) -0.002(2) -0.002(2)
N12 0.017(3) 0.032(3) 0.019(3) -0.001(2) 0.003(2) 0.001(2)
N14 0.016(3) 0.031(3) 0.017(3) -0.001(2) 0.001(2) -0.002(2)
N16 0.017(3) 0.030(3) 0.017(3) 0.002(2) 0.002(2) -0.004(2)
N18 0.016(3) 0.032(3) 0.014(3) 0.002(2) -0.001(2) -0.001(2)
N23 0.025(3) 0.054(4) 0.034(3) 0.001(3) -0.003(2) -0.003(3)
N29 0.031(3) 0.033(3) 0.013(3) -0.005(2) 0.006(2) -0.005(2)

loop_
_atom_type_symbol
_atom_type_description
_atom_type_scat_dispersion_real
_atom_type_scat_dispersion_imag
_atom_type_scat_source
C C 0.0033 0.0016 'International Tables Vol C Tables 4.2.6.8 and 6.1.1.4'
H H 0.0000 0.0000 'International Tables Vol C Tables 4.2.6.8 and 6.1.1.4'
N N 0.0061 0.0033 'International Tables Vol C Tables 4.2.6.8 and 6.1.1.4'

loop_
_geom_angle_atom_site_label_1
_geom_angle_atom_site_label_2
_geom_angle_atom_site_label_3
_geom_angle
C3 C2 H2 117.9
N1 C2 H2 117.9
N1 C2 C3 124.2(5)
C2 C3 H3 120.3
C2 C3 C4 119.3(5)
C4 C3 H3 120.3
C3 C4 C5 117.4(5)
C3 C4 C7 123.6(5)
C5 C4 C7 119.0(5)
C4 C5 H5 120.6
C6 C5 C4 118.8(5)
C6 C5 H5 120.6
C5 C6 H6 117.6
N1 C6 C5 124.9(5)
N1 C6 H6 117.6
N8 C7 C4 118.4(5)
N18 C7 C4 116.4(5)
N18 C7 N8 125.2(5)
N8 C9 C19 117.0(5)
N10 C9 C19 120.7(5)
N10 C9 N8 122.3(4)
N10 C11 C20 113.5(4)
N12 C11 C20 117.7(5)
N12 C11 N10 128.7(5)
N12 C13 C19 119.4(5)
N14 C13 C19 120.6(5)
N14 C13 N12 119.9(5)
N14 C15 C26 117.9(4)
N14 C15 N16 128.7(5)
N16 C15 C26 113.4(5)
N16 C17 C19 120.7(5)
N16 C17 N18 118.7(5)
N18 C17 C19 120.6(5)
C9 C19 C13 120.0(5)
C17 C19 C9 120.4(5)
C17 C19 C13 119.6(5)
C21 C20 C11 121.5(5)
C21 C20 C25 116.6(5)
C25 C20 C11 121.7(5)
C20 C21 H21 120.0
C20 C21 C22 119.9(5)
C22 C21 H21 120.0
C21 C22 H22 117.9
N23 C22 C21 124.3(5)
N23 C22 H22 117.9
C25 C24 H24 118.3
N23 C24 H24 118.3
N23 C24 C25 123.3(5)
C20 C25 H25 120.1
C24 C25 C20 119.7(6)
C24 C25 H25 120.1
C27 C26 C15 119.4(5)
C27 C26 C31 118.0(5)
C31 C26 C15 122.6(5)
C26 C27 H27 120.3
C26 C27 C28 119.4(5)
C28 C27 H27 120.3
C27 C28 H28 117.6
N29 C28 C27 124.7(5)
N29 C28 H28 117.6
C31 C30 H30 117.8
N29 C30 H30 117.8
N29 C30 C31 124.3(5)
C26 C31 C30 118.1(5)
C26 C31 H31 121.0
C30 C31 H31 121.0
C6 N1 C2 115.4(4)
C7 N8 H8 119.9
C9 N8 C7 120.2(4)
C9 N8 H8 119.9
C9 N10 C11 115.3(4)
C11 N12 C13 115.7(4)
C15 N14 C13 114.7(4)
C17 N16 C15 115.6(4)
C7 N18 C17 116.6(4)
C22 N23 C24 116.0(5)
C28 N29 C30 115.4(5)

loop_
_geom_bond_atom_site_label_1
_geom_bond_atom_site_label_2
_geom_bond_distance
C2 H2 0.9300
C2 C3 1.379(7)
C2 N1 1.341(6)
C3 H3 0.9300
C3 C4 1.382(7)
C4 C5 1.386(7)
C4 C7 1.494(7)
C5 H5 0.9300
C5 C6 1.382(7)
C6 H6 0.9300
C6 N1 1.327(6)
C7 N8 1.370(6)
C7 N18 1.310(6)
C9 C19 1.399(7)
C9 N8 1.349(6)
C9 N10 1.339(6)
C11 C20 1.484(7)
C11 N10 1.359(6)
C11 N12 1.337(6)
C13 C19 1.401(7)
C13 N12 1.366(6)
C13 N14 1.364(6)
C15 C26 1.487(7)
C15 N14 1.347(6)
C15 N16 1.360(6)
C17 C19 1.397(7)
C17 N16 1.341(6)
C17 N18 1.374(6)
C20 C21 1.374(7)
C20 C25 1.398(7)
C21 H21 0.9300
C21 C22 1.384(7)
C22 H22 0.9300
C22 N23 1.327(7)
C24 H24 0.9300
C24 C25 1.384(7)
C24 N23 1.349(7)
C25 H25 0.9300
C26 C27 1.376(7)
C26 C31 1.384(7)
C27 H27 0.9300
C27 C28 1.380(7)
C28 H28 0.9300
C28 N29 1.323(7)
C30 H30 0.9300
C30 C31 1.401(7)
C30 N29 1.345(6)
C31 H31 0.9300
N8 H8 0.8600
